data_4107340
loop_
_publ_author_name
'Soumya Sarkar'
'Adam R. Carlson'
'Melanie K. Veige'
'Joseph M. Falkowski'
'Khalil A. Abboud'
'Adam S. Veige'

_publ_section_title
;
 Synthesis, Characterization, and Reactivity of a d2, Mo(IV) Complex
 Supported by a New OCO-Trianionic Pincer Ligand
;
_journal_name_full 'Journal of the American Chemical Society'
_journal_page_first 1116
_journal_page_last 1117
_journal_paper_doi 10.1021/ja074901k
_journal_volume 130
_journal_year 2008
_chemical_formula_sum 'C28 H33.98 Br0.02 O2'
_chemical_formula_weight 404.13
_chemical_name_systematic
; 
 ? 
;
_space_group_IT_number 15
_symmetry_cell_setting monoclinic
_symmetry_space_group_name_Hall '-C 2yc'
_symmetry_space_group_name_H-M 'C 1 2/c 1'
_atom_sites_solution_hydrogens geom
_atom_sites_solution_primary direct
_atom_sites_solution_secondary difmap
_audit_creation_method SHELXL-97
_cell_angle_alpha 90.00
_cell_angle_beta 110.139(2)
_cell_angle_gamma 90.00
_cell_formula_units_Z 8
_cell_length_a 27.596(2)
_cell_length_b 12.1790(11)
_cell_length_c 15.0118(13)
_cell_measurement_reflns_used 127
_cell_measurement_temperature 173(2)
_cell_measurement_theta_max 28.0
_cell_measurement_theta_min 2.0
_cell_volume 4736.9(7)
_computing_cell_refinement 'Bruker SMART v5.624 & SAINT 6.36a (Bruker 1998)'
_computing_data_collection 'Bruker SMART v5.624 (Bruker 1998)'
_computing_data_reduction 'Bruker SHELXTL v6.14 (Bruker 2000)'
_computing_molecular_graphics 'Bruker SHELXTL v6.14'
_computing_publication_material 'Bruker SHELXTL v6.14'
_computing_structure_refinement 'Bruker SHELXTL v6.14'
_computing_structure_solution 'Bruker SHELXTL v6.14'
_diffrn_ambient_temperature 173(2)
_diffrn_measured_fraction_theta_full 0.997
_diffrn_measured_fraction_theta_max 0.997
_diffrn_measurement_device_type 'SMART CCD area detector'
_diffrn_measurement_method '\w scans'
_diffrn_radiation_monochromator graphite
_diffrn_radiation_source 'fine-focus sealed tube'
_diffrn_radiation_type MoK\a
_diffrn_radiation_wavelength 0.71073
_diffrn_reflns_av_R_equivalents 0.0418
_diffrn_reflns_av_sigmaI/netI 0.0398
_diffrn_reflns_limit_h_max 35
_diffrn_reflns_limit_h_min -29
_diffrn_reflns_limit_k_max 15
_diffrn_reflns_limit_k_min -14
_diffrn_reflns_limit_l_max 19
_diffrn_reflns_limit_l_min -19
_diffrn_reflns_number 15812
_diffrn_reflns_theta_full 27.50
_diffrn_reflns_theta_max 27.50
_diffrn_reflns_theta_min 1.57
_diffrn_standards_decay_% 1
_diffrn_standards_number 0
_exptl_absorpt_coefficient_mu 0.103
_exptl_absorpt_correction_T_max 0.9955
_exptl_absorpt_correction_T_min 0.9806
_exptl_absorpt_correction_type integration
_exptl_absorpt_process_details 'based on measured indexed crystal faces, Bruker SHELXTL  v6.12 (Bruker 1998)'
_exptl_crystal_colour colorless
_exptl_crystal_density_diffrn 1.133
_exptl_crystal_description blocks
_exptl_crystal_F_000 1749
_exptl_crystal_size_max 0.26
_exptl_crystal_size_mid 0.17
_exptl_crystal_size_min 0.12
_refine_diff_density_max 0.185
_refine_diff_density_min -0.221
_refine_diff_density_rms 0.033
_refine_ls_extinction_method none
_refine_ls_goodness_of_fit_ref 1.050
_refine_ls_hydrogen_treatment constr
_refine_ls_matrix_type full
_refine_ls_number_parameters 284
_refine_ls_number_reflns 5421
_refine_ls_number_restraints 0
_refine_ls_restrained_S_all 1.050
_refine_ls_R_factor_all 0.0680
_refine_ls_R_factor_gt 0.0423
_refine_ls_shift/su_max 0.001
_refine_ls_shift/su_mean 0.000
_refine_ls_structure_factor_coef Fsqd
_refine_ls_weighting_details 'calc w=1/[\s^2^(Fo^2^)+(0.0553P)^2^+0.7359P] where P=(Fo^2^+2Fc^2^)/3'
_refine_ls_weighting_scheme calc
_refine_ls_wR_factor_gt 0.1066
_refine_ls_wR_factor_ref 0.1168
_reflns_number_gt 3736
_reflns_number_total 5421
_reflns_threshold_expression I>2\s(I)
_cod_data_source_file ja074901k-file004.cif
_cod_data_source_block jf01
_cod_database_code 4107340

loop_
_symmetry_equiv_pos_as_xyz
'x, y, z'
'-x, y, -z+1/2'
'x+1/2, y+1/2, z'
'-x+1/2, y+1/2, -z+1/2'
'-x, -y, -z'
'x, -y, z-1/2'
'-x+1/2, -y+1/2, -z'
'x+1/2, -y+1/2, z-1/2'

loop_
_atom_site_label
_atom_site_type_symbol
_atom_site_fract_x
_atom_site_fract_y
_atom_site_fract_z
_atom_site_U_iso_or_equiv
_atom_site_adp_type
_atom_site_occupancy
_atom_site_symmetry_multiplicity
_atom_site_calc_flag
_atom_site_refinement_flags
_atom_site_disorder_assembly
_atom_site_disorder_group
Br1 Br 0.0556(3) 0.3471(7) -0.2653(6) 0.0516(19) Uiso 0.02 1 d P A 2
O1 O 0.09903(4) 0.99796(7) 0.18147(6) 0.0364(2) Uani 1 1 d . . .
O2 O 0.18736(3) 0.63695(8) 0.01898(6) 0.0372(2) Uani 1 1 d . . .
C1 C 0.09100(5) 0.77603(10) -0.02260(9) 0.0303(3) Uani 1 1 d . . .
H1A H 0.1144 0.7967 -0.0536 0.036 Uiso 1 1 calc R . .
C2 C 0.06980(5) 0.85700(10) 0.01905(9) 0.0306(3) Uani 1 1 d . . .
C3 C 0.03509(5) 0.82543(12) 0.06340(10) 0.0368(3) Uani 1 1 d . . .
H3A H 0.0198 0.8796 0.0908 0.044 Uiso 1 1 calc R . .
C4 C 0.02280(5) 0.71597(12) 0.06782(11) 0.0394(3) Uani 1 1 d . . .
H4A H -0.0006 0.6952 0.0987 0.047 Uiso 1 1 calc R . .
C5 C 0.04463(5) 0.63623(11) 0.02722(10) 0.0366(3) Uani 1 1 d . . .
H5A H 0.0364 0.5611 0.0313 0.044 Uiso 1 1 calc R . .
C6 C 0.07842(5) 0.66546(10) -0.01944(9) 0.0316(3) Uani 1 1 d . . .
C7 C 0.08341(5) 0.97514(10) 0.01452(9) 0.0297(3) Uani 1 1 d . . .
C8 C 0.09542(5) 1.04347(11) 0.09440(9) 0.0306(3) Uani 1 1 d . . .
C9 C 0.10304(5) 1.15732(11) 0.08968(9) 0.0327(3) Uani 1 1 d . . .
C10 C 0.10190(5) 1.19811(11) 0.00207(10) 0.0355(3) Uani 1 1 d . . .
H10A H 0.1078 1.2742 -0.0037 0.043 Uiso 1 1 calc R . .
C11 C 0.09246(5) 1.13110(11) -0.07669(10) 0.0365(3) Uani 1 1 d . . .
H11A H 0.0928 1.1613 -0.1348 0.044 Uiso 1 1 calc R . .
C12 C 0.08261(5) 1.02085(11) -0.07104(10) 0.0343(3) Uani 1 1 d . . .
H12A H 0.0752 0.9758 -0.1258 0.041 Uiso 1 1 calc R . .
C13 C 0.10859(6) 1.23422(12) 0.17417(10) 0.0405(3) Uani 1 1 d . . .
C14 C 0.15574(6) 1.20438(15) 0.26148(11) 0.0533(4) Uani 1 1 d . . .
H14C H 0.1871 1.2094 0.2451 0.080 Uiso 1 1 calc R . .
H14B H 0.1519 1.1293 0.2816 0.080 Uiso 1 1 calc R . .
H14A H 0.1582 1.2555 0.3133 0.080 Uiso 1 1 calc R . .
C15 C 0.11519(8) 1.35426(13) 0.14910(14) 0.0628(5) Uani 1 1 d . . .
H15C H 0.1465 1.3613 0.1328 0.094 Uiso 1 1 calc R . .
H15B H 0.1180 1.4013 0.2037 0.094 Uiso 1 1 calc R . .
H15A H 0.0852 1.3768 0.0948 0.094 Uiso 1 1 calc R . .
C16 C 0.05931(6) 1.22704(13) 0.19999(11) 0.0476(4) Uani 1 1 d . . .
H16C H 0.0626 1.2757 0.2537 0.071 Uiso 1 1 calc R . .
H16B H 0.0545 1.1513 0.2173 0.071 Uiso 1 1 calc R . .
H16A H 0.0295 1.2495 0.1453 0.071 Uiso 1 1 calc R . .
C17 C 0.10019(5) 0.57850(10) -0.06479(9) 0.0313(3) Uani 1 1 d . . .
C18 C 0.15338(5) 0.56556(10) -0.04419(9) 0.0319(3) Uani 1 1 d . . .
C19 C 0.17384(6) 0.48504(11) -0.08827(9) 0.0382(3) Uani 1 1 d . . .
C20 C 0.13814(7) 0.41766(12) -0.15408(10) 0.0459(4) Uani 1 1 d . A .
H20A H 0.1505 0.3626 -0.1857 0.055 Uiso 1 1 calc R . .
C21 C 0.08546(7) 0.42809(12) -0.17496(11) 0.0463(4) Uani 1 1 d . . .
H21A H 0.0624 0.3805 -0.2200 0.056 Uiso 0.98 1 calc PR A 1
C22 C 0.06655(6) 0.50763(11) -0.13034(10) 0.0394(3) Uani 1 1 d . A .
H22A H 0.0304 0.5142 -0.1443 0.047 Uiso 1 1 calc R . .
C23 C 0.23241(6) 0.47247(15) -0.06582(11) 0.0526(4) Uani 1 1 d . . .
C24 C 0.26030(7) 0.45030(19) 0.04045(12) 0.0703(6) Uani 1 1 d . . .
H24A H 0.2605 0.5174 0.0766 0.105 Uiso 1 1 calc R . .
H24B H 0.2959 0.4275 0.0510 0.105 Uiso 1 1 calc R . .
H24C H 0.2423 0.3919 0.0615 0.105 Uiso 1 1 calc R . .
C25 C 0.25481(7) 0.57652(18) -0.09469(15) 0.0715(6) Uani 1 1 d . . .
H25A H 0.2395 0.5868 -0.1635 0.107 Uiso 1 1 calc R . .
H25B H 0.2923 0.5688 -0.0768 0.107 Uiso 1 1 calc R . .
H25C H 0.2469 0.6403 -0.0622 0.107 Uiso 1 1 calc R . .
C26 C 0.24450(9) 0.37441(19) -0.11937(14) 0.0835(7) Uani 1 1 d . . .
H26A H 0.2300 0.3073 -0.1027 0.125 Uiso 1 1 calc R . .
H26B H 0.2820 0.3664 -0.1016 0.125 Uiso 1 1 calc R . .
H26C H 0.2292 0.3871 -0.1879 0.125 Uiso 1 1 calc R . .
C27 C 0.18933(6) 0.63123(14) 0.11525(10) 0.0446(4) Uani 1 1 d . . .
H27A H 0.2144 0.6848 0.1535 0.067 Uiso 0.50 1 calc PR B 3
H27B H 0.1998 0.5572 0.1401 0.067 Uiso 0.50 1 calc PR B 3
H27C H 0.1552 0.6478 0.1182 0.067 Uiso 0.50 1 calc PR B 3
H27D H 0.1624 0.5814 0.1197 0.117(17) Uiso 0.50 1 calc PR B 4
H27E H 0.1838 0.7046 0.1368 0.134(19) Uiso 0.50 1 calc PR B 4
H27F H 0.2232 0.6037 0.1553 0.15(2) Uiso 0.50 1 calc PR B 4
C28 C 0.14259(6) 0.92648(13) 0.22022(11) 0.0471(4) Uani 1 1 d . . .
H28A H 0.1384 0.8617 0.1795 0.071 Uiso 1 1 calc R . .
H28B H 0.1449 0.9034 0.2841 0.071 Uiso 1 1 calc R . .
H28C H 0.1742 0.9655 0.2235 0.071 Uiso 1 1 calc R . .

loop_
_atom_site_aniso_label
_atom_site_aniso_U_11
_atom_site_aniso_U_22
_atom_site_aniso_U_33
_atom_site_aniso_U_23
_atom_site_aniso_U_13
_atom_site_aniso_U_12
O1 0.0418(6) 0.0389(6) 0.0319(5) 0.0038(4) 0.0168(4) 0.0038(4)
O2 0.0336(5) 0.0395(6) 0.0371(5) -0.0012(4) 0.0105(4) -0.0010(4)
C1 0.0286(7) 0.0300(7) 0.0323(7) 0.0003(6) 0.0104(5) -0.0006(5)
C2 0.0287(7) 0.0296(7) 0.0331(7) 0.0008(5) 0.0101(5) 0.0012(5)
C3 0.0333(7) 0.0352(7) 0.0455(8) -0.0003(6) 0.0182(6) 0.0035(6)
C4 0.0324(7) 0.0408(8) 0.0494(9) 0.0057(7) 0.0198(6) -0.0005(6)
C5 0.0324(7) 0.0284(7) 0.0488(8) 0.0046(6) 0.0137(6) -0.0031(5)
C6 0.0276(7) 0.0289(7) 0.0353(7) 0.0013(6) 0.0071(6) 0.0008(5)
C7 0.0286(7) 0.0278(7) 0.0346(7) 0.0006(5) 0.0134(5) 0.0036(5)
C8 0.0301(7) 0.0332(7) 0.0314(7) 0.0018(6) 0.0145(6) 0.0025(5)
C9 0.0314(7) 0.0309(7) 0.0373(8) -0.0031(6) 0.0138(6) 0.0014(5)
C10 0.0380(8) 0.0273(7) 0.0460(8) 0.0025(6) 0.0205(6) 0.0020(6)
C11 0.0440(8) 0.0351(8) 0.0365(8) 0.0062(6) 0.0218(6) 0.0079(6)
C12 0.0396(8) 0.0330(7) 0.0335(7) -0.0020(6) 0.0166(6) 0.0054(6)
C13 0.0468(8) 0.0339(8) 0.0410(8) -0.0086(6) 0.0152(7) 0.0001(6)
C14 0.0480(9) 0.0593(11) 0.0467(9) -0.0195(8) 0.0087(8) -0.0039(8)
C15 0.0894(14) 0.0356(9) 0.0669(12) -0.0169(8) 0.0313(10) -0.0077(8)
C16 0.0509(9) 0.0515(9) 0.0427(9) -0.0115(7) 0.0189(7) 0.0079(7)
C17 0.0377(8) 0.0237(6) 0.0323(7) 0.0037(5) 0.0117(6) 0.0003(5)
C18 0.0380(8) 0.0279(7) 0.0287(7) 0.0042(5) 0.0102(6) 0.0029(6)
C19 0.0514(9) 0.0354(8) 0.0296(7) 0.0091(6) 0.0163(6) 0.0137(6)
C20 0.0739(12) 0.0296(8) 0.0377(8) 0.0019(6) 0.0237(8) 0.0106(7)
C21 0.0683(11) 0.0296(8) 0.0366(8) -0.0030(6) 0.0125(8) -0.0077(7)
C22 0.0430(8) 0.0301(7) 0.0415(8) 0.0019(6) 0.0097(7) -0.0051(6)
C23 0.0544(10) 0.0659(11) 0.0412(9) 0.0095(8) 0.0209(8) 0.0303(8)
C24 0.0623(12) 0.0980(15) 0.0477(10) 0.0142(10) 0.0153(9) 0.0451(11)
C25 0.0468(10) 0.0994(16) 0.0783(13) 0.0193(12) 0.0343(10) 0.0151(10)
C26 0.0906(15) 0.1045(17) 0.0589(12) -0.0002(11) 0.0304(11) 0.0565(13)
C27 0.0431(9) 0.0522(10) 0.0345(8) -0.0059(7) 0.0082(7) 0.0005(7)
C28 0.0519(9) 0.0514(10) 0.0367(8) 0.0112(7) 0.0135(7) 0.0121(7)

loop_
_atom_type_symbol
_atom_type_description
_atom_type_scat_dispersion_real
_atom_type_scat_dispersion_imag
_atom_type_scat_source
C C 0.0033 0.0016 'International Tables Vol C Tables 4.2.6.8 and 6.1.1.4'
H H 0.0000 0.0000 'International Tables Vol C Tables 4.2.6.8 and 6.1.1.4'
O O 0.0106 0.0060 'International Tables Vol C Tables 4.2.6.8 and 6.1.1.4'
Br Br -0.2901 2.4595 'International Tables Vol C Tables 4.2.6.8 and 6.1.1.4'

loop_
_geom_angle_atom_site_label_1
_geom_angle_atom_site_label_2
_geom_angle_atom_site_label_3
_geom_angle
C8 O1 C28 113.67(10)
C18 O2 C27 116.26(10)
C6 C1 C2 121.19(12)
C6 C1 H1A 119.4
C2 C1 H1A 119.4
C3 C2 C1 118.71(12)
C3 C2 C7 120.76(11)
C1 C2 C7 120.53(11)
C4 C3 C2 120.55(12)
C4 C3 H3A 119.7
C2 C3 H3A 119.7
C3 C4 C5 120.16(12)
C3 C4 H4A 119.9
C5 C4 H4A 119.9
C4 C5 C6 120.59(12)
C4 C5 H5A 119.7
C6 C5 H5A 119.7
C5 C6 C1 118.78(12)
C5 C6 C17 119.52(12)
C1 C6 C17 121.69(11)
C12 C7 C8 118.38(12)
C12 C7 C2 120.15(12)
C8 C7 C2 121.44(11)
O1 C8 C7 119.09(11)
O1 C8 C9 118.42(11)
C7 C8 C9 122.48(12)
C10 C9 C8 116.26(12)
C10 C9 C13 121.51(12)
C8 C9 C13 122.10(12)
C11 C10 C9 122.07(12)
C11 C10 H10A 119.0
C9 C10 H10A 119.0
C12 C11 C10 120.30(13)
C12 C11 H11A 119.9
C10 C11 H11A 119.9
C11 C12 C7 120.34(13)
C11 C12 H12A 119.8
C7 C12 H12A 119.8
C15 C13 C14 107.25(13)
C15 C13 C16 107.78(13)
C14 C13 C16 109.47(13)
C15 C13 C9 111.30(12)
C14 C13 C9 111.88(12)
C16 C13 C9 109.06(12)
C13 C14 H14C 109.5
C13 C14 H14B 109.5
H14C C14 H14B 109.5
C13 C14 H14A 109.5
H14C C14 H14A 109.5
H14B C14 H14A 109.5
C13 C15 H15C 109.5
C13 C15 H15B 109.5
H15C C15 H15B 109.5
C13 C15 H15A 109.5
H15C C15 H15A 109.5
H15B C15 H15A 109.5
C13 C16 H16C 109.5
C13 C16 H16B 109.5
H16C C16 H16B 109.5
C13 C16 H16A 109.5
H16C C16 H16A 109.5
H16B C16 H16A 109.5
C22 C17 C18 118.58(12)
C22 C17 C6 119.09(12)
C18 C17 C6 122.34(11)
O2 C18 C17 119.40(11)
O2 C18 C19 118.22(12)
C17 C18 C19 122.33(12)
C20 C19 C18 116.30(13)
C20 C19 C23 121.86(13)
C18 C19 C23 121.84(13)
C21 C20 C19 122.46(14)
C21 C20 H20A 118.8
C19 C20 H20A 118.8
C22 C21 C20 119.90(14)
C22 C21 Br1 130.8(3)
C20 C21 Br1 108.7(3)
C22 C21 H21A 120.0
C20 C21 H21A 120.0
Br1 C21 H21A 13.4
C21 C22 C17 120.41(14)
C21 C22 H22A 119.8
C17 C22 H22A 119.8
C25 C23 C24 109.34(17)
C25 C23 C26 108.19(15)
C24 C23 C26 106.53(14)
C25 C23 C19 110.48(13)
C24 C23 C19 110.91(13)
C26 C23 C19 111.26(16)
C23 C24 H24A 109.5
C23 C24 H24B 109.5
H24A C24 H24B 109.5
C23 C24 H24C 109.5
H24A C24 H24C 109.5
H24B C24 H24C 109.5
C23 C25 H25A 109.5
C23 C25 H25B 109.5
H25A C25 H25B 109.5
C23 C25 H25C 109.5
H25A C25 H25C 109.5
H25B C25 H25C 109.5
C23 C26 H26A 109.5
C23 C26 H26B 109.5
H26A C26 H26B 109.5
C23 C26 H26C 109.5
H26A C26 H26C 109.5
H26B C26 H26C 109.5
O2 C27 H27A 109.5
O2 C27 H27B 109.5
H27A C27 H27B 109.5
O2 C27 H27C 109.5
H27A C27 H27C 109.5
H27B C27 H27C 109.5
O2 C27 H27D 109.5
O2 C27 H27E 109.5
O2 C27 H27F 109.5
O1 C28 H28A 109.5
O1 C28 H28B 109.5
H28A C28 H28B 109.5
O1 C28 H28C 109.5
H28A C28 H28C 109.5
H28B C28 H28C 109.5

loop_
_geom_bond_atom_site_label_1
_geom_bond_atom_site_label_2
_geom_bond_distance
Br1 C21 1.650(9)
O1 C8 1.3915(15)
O1 C28 1.4351(17)
O2 C18 1.3864(16)
O2 C27 1.4292(17)
C1 C6 1.3955(18)
C1 C2 1.3991(17)
C1 H1A 0.9500
C2 C3 1.3956(17)
C2 C7 1.4946(18)
C3 C4 1.383(2)
C3 H3A 0.9500
C4 C5 1.3893(19)
C4 H4A 0.9500
C5 C6 1.3917(18)
C5 H5A 0.9500
C6 C17 1.4925(18)
C7 C12 1.3930(18)
C7 C8 1.4023(18)
C8 C9 1.4078(19)
C9 C10 1.3962(19)
C9 C13 1.5412(19)
C10 C11 1.3854(19)
C10 H10A 0.9500
C11 C12 1.3784(19)
C11 H11A 0.9500
C12 H12A 0.9500
C13 C15 1.536(2)
C13 C14 1.539(2)
C13 C16 1.540(2)
C14 H14C 0.9800
C14 H14B 0.9800
C14 H14A 0.9800
C15 H15C 0.9800
C15 H15B 0.9800
C15 H15A 0.9800
C16 H16C 0.9800
C16 H16B 0.9800
C16 H16A 0.9800
C17 C22 1.3951(19)
C17 C18 1.4008(18)
C18 C19 1.4056(18)
C19 C20 1.396(2)
C19 C23 1.541(2)
C20 C21 1.383(2)
C20 H20A 0.9500
C21 C22 1.379(2)
C21 H21A 0.9500
C22 H22A 0.9500
C23 C25 1.536(3)
C23 C24 1.538(2)
C23 C26 1.539(2)
C24 H24A 0.9800
C24 H24B 0.9800
C24 H24C 0.9800
C25 H25A 0.9800
C25 H25B 0.9800
C25 H25C 0.9800
C26 H26A 0.9800
C26 H26B 0.9800
C26 H26C 0.9800
C27 H27A 0.9800
C27 H27B 0.9800
C27 H27C 0.9800
C27 H27D 0.9800
C27 H27E 0.9800
C27 H27F 0.9800
C28 H28A 0.9800
C28 H28B 0.9800
C28 H28C 0.9800
